data_7008384
loop_
_publ_author_name
'Garcia, Felipe'
'Goodman, Jonathan M.'
'Kowenicki, Richard A.'
'McPartlin, Mary'
'Riera, Lucia'
'Silva, Maria A.'
'Wirsing, Andreas'
'Wright, Dominic S.'

_publ_section_title
;
 Selection of the cis and trans phosph(III)azane macrocycles
 [{P(mu-NtBu)}2(1-Y-2-NH-C6H4)]2(Y=O, S).
;
_journal_issue 10
_journal_name_full 'Dalton transactions (Cambridge, England : 2003)'
_journal_page_first 1764
_journal_page_last 1773
_journal_paper_doi 10.1039/b502200b
_journal_year 2005
_chemical_formula_moiety 'C28 H46 N6 O2 P4'
_chemical_formula_sum 'C28 H46 N6 O2 P4'
_chemical_formula_weight 622.59
_chemical_name_systematic
;
?
;
_space_group_IT_number 2
_symmetry_cell_setting triclinic
_symmetry_space_group_name_Hall '-P 1'
_symmetry_space_group_name_H-M 'P -1'
_atom_sites_solution_hydrogens geom
_atom_sites_solution_primary direct
_atom_sites_solution_secondary difmap
_audit_creation_method SHELXL-97
_cell_angle_alpha 68.10(3)
_cell_angle_beta 73.40(3)
_cell_angle_gamma 75.00(3)
_cell_formula_units_Z 1
_cell_length_a 8.8275(18)
_cell_length_b 10.307(2)
_cell_length_c 10.362(2)
_cell_measurement_reflns_used 10803
_cell_measurement_temperature 293(2)
_cell_measurement_theta_max 27.48
_cell_measurement_theta_min 1.00
_cell_volume 825.9(3)
_computing_cell_refinement 'HKL Scalepack (Otwinowski & Minor 1997)'
_computing_data_collection 'Collect (Nonius B.V. 1998)'
_computing_data_reduction
;
HKL Denzo and Scalepack (Otwinowski & Minor 1997)
;
_computing_publication_material 'SHELXL-97 (Sheldrick 1997)'
_computing_structure_refinement 'SHELXL-97 (Sheldrick 1997)'
_computing_structure_solution 'SIR-92 (Altomare et al. 1994)'
_diffrn_ambient_temperature 293(2)
_diffrn_measured_fraction_theta_full 0.992
_diffrn_measured_fraction_theta_max 0.992
_diffrn_measurement_device_type 'Nonius Kappa CCD'
_diffrn_measurement_method 'Thin slice \w and \f scans'
_diffrn_radiation_monochromator graphite
_diffrn_radiation_source 'fine-focus sealed tube'
_diffrn_radiation_type MoK\a
_diffrn_radiation_wavelength 0.71073
_diffrn_reflns_av_R_equivalents 0.0573
_diffrn_reflns_av_sigmaI/netI 0.0446
_diffrn_reflns_limit_h_max 8
_diffrn_reflns_limit_h_min -8
_diffrn_reflns_limit_k_max 10
_diffrn_reflns_limit_k_min -10
_diffrn_reflns_limit_l_max 10
_diffrn_reflns_limit_l_min -10
_diffrn_reflns_number 6042
_diffrn_reflns_theta_full 21.00
_diffrn_reflns_theta_max 21.00
_diffrn_reflns_theta_min 3.52
_diffrn_standards_number 0
_exptl_absorpt_coefficient_mu 0.263
_exptl_absorpt_correction_T_max 0.982
_exptl_absorpt_correction_T_min 0.840
_exptl_absorpt_correction_type multi-scan
_exptl_absorpt_process_details
;
multi-scan from symmetry-related measurements
Sortav (Blessing 1995)
;
_exptl_crystal_colour colourless
_exptl_crystal_density_diffrn 1.252
_exptl_crystal_density_method 'not measured'
_exptl_crystal_description blocks
_exptl_crystal_F_000 332
_exptl_crystal_size_max 0.23
_exptl_crystal_size_mid 0.12
_exptl_crystal_size_min 0.10
_refine_diff_density_max 0.450
_refine_diff_density_min -0.315
_refine_diff_density_rms 0.073
_refine_ls_extinction_method none
_refine_ls_goodness_of_fit_ref 1.202
_refine_ls_hydrogen_treatment mixed
_refine_ls_matrix_type full
_refine_ls_number_parameters 186
_refine_ls_number_reflns 1767
_refine_ls_number_restraints 1
_refine_ls_restrained_S_all 1.202
_refine_ls_R_factor_all 0.0714
_refine_ls_R_factor_gt 0.0628
_refine_ls_shift/su_max 1.068
_refine_ls_shift/su_mean 0.011
_refine_ls_structure_factor_coef Fsqd
_refine_ls_weighting_details 'calc w=1/[\s^2^(Fo^2^)+(0.0409P)^2^+3.5315P] where P=(Fo^2^+2Fc^2^)/3'
_refine_ls_weighting_scheme calc
_refine_ls_wR_factor_gt 0.1728
_refine_ls_wR_factor_ref 0.1754
_reflns_number_gt 1542
_reflns_number_total 1767
_reflns_threshold_expression >2sigma(I)
_cod_data_source_file b502200b.txt
_cod_data_source_block 1
_cod_original_sg_symbol_H-M P-1
_cod_database_code 7008384

loop_
_symmetry_equiv_pos_as_xyz
'x, y, z'
'-x, -y, -z'

loop_
_atom_site_label
_atom_site_type_symbol
_atom_site_fract_x
_atom_site_fract_y
_atom_site_fract_z
_atom_site_U_iso_or_equiv
_atom_site_adp_type
_atom_site_occupancy
_atom_site_symmetry_multiplicity
_atom_site_calc_flag
_atom_site_refinement_flags
_atom_site_disorder_assembly
_atom_site_disorder_group
P1 P 0.40616(18) 0.81060(16) 0.84101(16) 0.0305(5) Uani 1 1 d . . .
N1 N 0.4607(6) 0.7511(5) 0.6982(5) 0.0320(13) Uani 1 1 d . A .
C1 C 0.3648(7) 0.7550(7) 0.6006(6) 0.0381(16) Uani 1 1 d . . .
C11 C 0.2885(10) 0.6224(8) 0.6594(8) 0.065(2) Uani 1 1 d . A .
H11A H 0.3711 0.5400 0.6678 0.097 Uiso 1 1 calc R . .
H11B H 0.2254 0.6261 0.5961 0.097 Uiso 1 1 calc R . .
H11C H 0.2209 0.6175 0.7513 0.097 Uiso 1 1 calc R . .
C12 C 0.2353(9) 0.8849(8) 0.5868(8) 0.062(2) Uani 1 1 d . A .
H12A H 0.1704 0.8824 0.6792 0.093 Uiso 1 1 calc R . .
H12B H 0.1695 0.8863 0.5267 0.093 Uiso 1 1 calc R . .
H12C H 0.2838 0.9686 0.5457 0.093 Uiso 1 1 calc R . .
C13 C 0.4753(9) 0.7633(9) 0.4561(7) 0.064(2) Uani 1 1 d . A .
H13A H 0.5190 0.8494 0.4185 0.097 Uiso 1 1 calc R . .
H13B H 0.4155 0.7625 0.3923 0.097 Uiso 1 1 calc R . .
H13C H 0.5609 0.6833 0.4664 0.097 Uiso 1 1 calc R . .
P2 P 0.65350(18) 0.67778(17) 0.70892(17) 0.0331(5) Uani 1 1 d . A .
N2 N 0.5996(6) 0.7336(5) 0.8547(5) 0.0367(13) Uani 1 1 d . A .
C2 C 0.7061(7) 0.7707(6) 0.9175(7) 0.0368(16) Uani 1 1 d . . .
C21 C 0.7612(9) 0.9101(7) 0.8222(7) 0.0500(19) Uani 1 1 d . A .
H21A H 0.8244 0.9000 0.7331 0.075 Uiso 1 1 calc R . .
H21B H 0.8247 0.9353 0.8677 0.075 Uiso 1 1 calc R . .
H21C H 0.6693 0.9831 0.8055 0.075 Uiso 1 1 calc R . .
C22 C 0.6120(9) 0.7811(8) 1.0635(7) 0.0516(19) Uani 1 1 d . A .
H22A H 0.5164 0.8509 1.0524 0.077 Uiso 1 1 calc R . .
H22B H 0.6772 0.8084 1.1057 0.077 Uiso 1 1 calc R . .
H22C H 0.5833 0.6907 1.1238 0.077 Uiso 1 1 calc R . .
C23 C 0.8487(8) 0.6516(7) 0.9352(8) 0.0524(19) Uani 1 1 d . A .
H23A H 0.8117 0.5630 0.9890 0.079 Uiso 1 1 calc R . .
H23B H 0.9151 0.6680 0.9844 0.079 Uiso 1 1 calc R . .
H23C H 0.9096 0.6481 0.8432 0.079 Uiso 1 1 calc R . .
N3 N 0.2984(5) 0.6872(5) 0.9639(5) 0.0303(12) Uani 0.75 1 d PD A 1
H3N H 0.356(10) 0.599(4) 0.988(10) 0.06(3) Uiso 0.75 1 d PD B 1
O1' O 0.2984(5) 0.6872(5) 0.9639(5) 0.0303(12) Uani 0.25 1 d P A 2
O1 O 0.6401(5) 0.5039(4) 0.7818(5) 0.0421(12) Uani 0.75 1 d P . 1
N3' N 0.6401(5) 0.5039(4) 0.7818(5) 0.0421(12) Uani 0.25 1 d P . 2
H3' H 0.5470 0.4805 0.8217 0.0468(5) Uiso 0.25 1 calc PR . 2
C31 C 0.1991(5) 0.7034(4) 1.0908(4) 0.0273(11) Uani 1 1 d R . .
C32 C 0.0714(5) 0.8130(4) 1.0895(4) 0.0326(15) Uani 1 1 d R A .
H32 H 0.0540 0.8806 1.0034 0.039 Uiso 1 1 calc R . .
C33 C -0.0313(7) 0.8238(6) 1.2147(7) 0.0395(17) Uani 1 1 d . . .
H33 H -0.1179 0.8980 1.2133 0.047 Uiso 1 1 calc R A .
C34 C -0.0042(8) 0.7236(7) 1.3420(7) 0.0433(18) Uani 1 1 d . A .
H34 H -0.0729 0.7304 1.4268 0.052 Uiso 1 1 calc R . .
C35 C 0.1229(7) 0.6141(6) 1.3444(7) 0.0372(16) Uani 1 1 d . . .
H35 H 0.1395 0.5466 1.4308 0.045 Uiso 1 1 calc R A .
C36 C 0.2266(7) 0.6031(6) 1.2199(6) 0.0285(15) Uani 1 1 d . . .

loop_
_atom_site_aniso_label
_atom_site_aniso_U_11
_atom_site_aniso_U_22
_atom_site_aniso_U_33
_atom_site_aniso_U_23
_atom_site_aniso_U_13
_atom_site_aniso_U_12
P1 0.0291(10) 0.0311(10) 0.0260(9) -0.0086(7) -0.0011(7) -0.0025(7)
N1 0.035(3) 0.034(3) 0.024(3) -0.010(2) -0.009(2) 0.002(2)
C1 0.042(4) 0.040(4) 0.030(4) -0.011(3) -0.010(3) -0.001(3)
C11 0.086(6) 0.071(6) 0.052(5) -0.015(4) -0.033(4) -0.024(5)
C12 0.058(5) 0.075(6) 0.054(5) -0.026(4) -0.030(4) 0.016(4)
C13 0.067(5) 0.093(6) 0.028(4) -0.021(4) -0.011(4) -0.001(5)
P2 0.0287(10) 0.0336(10) 0.0296(10) -0.0094(7) 0.0001(7) -0.0012(7)
N2 0.029(3) 0.042(3) 0.040(3) -0.019(3) -0.007(2) -0.001(2)
C2 0.039(4) 0.035(4) 0.040(4) -0.009(3) -0.013(3) -0.009(3)
C21 0.055(5) 0.047(4) 0.051(4) -0.008(4) -0.020(4) -0.015(4)
C22 0.057(5) 0.059(5) 0.048(4) -0.023(4) -0.016(4) -0.011(4)
C23 0.049(4) 0.040(4) 0.075(5) -0.019(4) -0.030(4) 0.000(3)
N3 0.036(3) 0.029(3) 0.022(3) -0.011(2) 0.004(2) -0.005(2)
O1' 0.036(3) 0.029(3) 0.022(3) -0.011(2) 0.004(2) -0.005(2)
O1 0.036(3) 0.031(3) 0.051(3) -0.010(2) -0.009(2) 0.003(2)
N3' 0.036(3) 0.031(3) 0.051(3) -0.010(2) -0.009(2) 0.003(2)
C31 0.0265(4) 0.0307(4) 0.024(3) -0.011(3) 0.002(3) -0.009(3)
C32 0.035(4) 0.031(4) 0.027(4) -0.006(3) -0.004(3) -0.006(3)
C33 0.036(4) 0.023(3) 0.049(4) -0.014(3) 0.003(3) 0.004(3)
C34 0.045(4) 0.035(4) 0.043(4) -0.022(3) 0.012(3) -0.004(3)
C35 0.046(4) 0.029(4) 0.032(4) -0.012(3) -0.003(3) -0.001(3)
C36 0.026(3) 0.025(3) 0.035(4) -0.014(3) -0.006(3) 0.001(3)

loop_
_atom_type_symbol
_atom_type_description
_atom_type_scat_dispersion_real
_atom_type_scat_dispersion_imag
_atom_type_scat_source
C C 0.0033 0.0016 'International Tables Vol C Tables 4.2.6.8 and 6.1.1.4'
H H 0.0000 0.0000 'International Tables Vol C Tables 4.2.6.8 and 6.1.1.4'
N N 0.0061 0.0033 'International Tables Vol C Tables 4.2.6.8 and 6.1.1.4'
O O 0.0106 0.0060 'International Tables Vol C Tables 4.2.6.8 and 6.1.1.4'
P P 0.1023 0.0942 'International Tables Vol C Tables 4.2.6.8 and 6.1.1.4'

loop_
_geom_angle_atom_site_label_1
_geom_angle_atom_site_label_2
_geom_angle_atom_site_label_3
_geom_angle
_geom_angle_site_symmetry_1
_geom_angle_site_symmetry_3
_geom_angle_publ_flag
N3 P1 N1 101.6(2) . . ?
N3 P1 N2 103.2(3) . . ?
N1 P1 N2 81.5(2) . . ?
N3 P1 P2 107.23(17) . . ?
N1 P1 P2 40.37(17) . . ?
N2 P1 P2 41.14(18) . . ?
C1 N1 P2 130.8(4) . . ?
C1 N1 P1 130.3(4) . . ?
P2 N1 P1 98.8(3) . . ?
N1 C1 C12 108.8(5) . . ?
N1 C1 C13 108.4(5) . . ?
C12 C1 C13 109.8(6) . . ?
N1 C1 C11 109.9(5) . . ?
C12 C1 C11 109.6(6) . . ?
C13 C1 C11 110.3(6) . . ?
O1 P2 N1 101.1(2) . . ?
O1 P2 N2 102.6(2) . . ?
N1 P2 N2 81.8(2) . . ?
O1 P2 P1 106.52(17) . . ?
N1 P2 P1 40.84(17) . . ?
N2 P2 P1 41.00(17) . . ?
C2 N2 P1 128.1(4) . . ?
C2 N2 P2 127.0(4) . . ?
P1 N2 P2 97.9(3) . . ?
N2 C2 C23 107.5(5) . . ?
N2 C2 C21 110.8(5) . . ?
C23 C2 C21 110.3(6) . . ?
N2 C2 C22 107.6(5) . . ?
C23 C2 C22 109.9(6) . . ?
C21 C2 C22 110.7(6) . . ?
C31 N3 P1 123.9(3) . . ?
C36 O1 P2 122.7(4) 2_667 . ?
C32 C31 C36 119.8(3) . . ?
C32 C31 N3 121.0(3) . . ?
C36 C31 N3 119.2(4) . . ?
C31 C32 C33 120.6(3) . . ?
C34 C33 C32 119.3(5) . . ?
C35 C34 C33 120.5(6) . . ?
C34 C35 C36 120.5(6) . . ?
C35 C36 N3' 122.3(5) . 2_667 ?
C35 C36 O1 122.3(5) . 2_667 ?
N3' C36 O1 0.0(4) 2_667 2_667 ?
C35 C36 C31 119.2(5) . . ?
N3' C36 C31 118.5(5) 2_667 . ?
O1 C36 C31 118.5(5) 2_667 . ?

loop_
_geom_bond_atom_site_label_1
_geom_bond_atom_site_label_2
_geom_bond_distance
_geom_bond_site_symmetry_2
_geom_bond_publ_flag
P1 N3 1.694(5) . ?
P1 N1 1.707(5) . ?
P1 N2 1.709(5) . ?
P1 P2 2.580(2) . ?
N1 C1 1.477(8) . ?
N1 P2 1.691(5) . ?
C1 C12 1.509(9) . ?
C1 C13 1.521(9) . ?
C1 C11 1.521(10) . ?
P2 O1 1.687(5) . ?
P2 N2 1.714(5) . ?
N2 C2 1.474(8) . ?
C2 C23 1.513(9) . ?
C2 C21 1.518(9) . ?
C2 C22 1.532(9) . ?
N3 C31 1.399(6) . ?
O1 C36 1.390(7) 2_667 ?
C31 C32 1.3726 . ?
C31 C36 1.393(7) . ?
C32 C33 1.379(7) . ?
C33 C34 1.378(9) . ?
C34 C35 1.369(9) . ?
C35 C36 1.377(8) . ?
C36 N3' 1.390(7) 2_667 ?
C36 O1 1.390(7) 2_667 ?

loop_
_geom_torsion_atom_site_label_1
_geom_torsion_atom_site_label_2
_geom_torsion_atom_site_label_3
_geom_torsion_atom_site_label_4
_geom_torsion
_geom_torsion_site_symmetry_1
_geom_torsion_site_symmetry_2
_geom_torsion_site_symmetry_3
_geom_torsion_site_symmetry_4
_geom_torsion_publ_flag
N3 P1 N1 C1 73.7(5) . . . . ?
N2 P1 N1 C1 175.5(5) . . . . ?
P2 P1 N1 C1 176.7(7) . . . . ?
N3 P1 N1 P2 -103.0(3) . . . . ?
N2 P1 N1 P2 -1.2(3) . . . . ?
P2 N1 C1 C12 -153.2(5) . . . . ?
P1 N1 C1 C12 31.2(8) . . . . ?
P2 N1 C1 C13 -33.8(8) . . . . ?
P1 N1 C1 C13 150.5(5) . . . . ?
P2 N1 C1 C11 86.8(7) . . . . ?
P1 N1 C1 C11 -88.9(6) . . . . ?
C1 N1 P2 O1 -74.1(5) . . . . ?
P1 N1 P2 O1 102.5(3) . . . . ?
C1 N1 P2 N2 -175.5(5) . . . . ?
P1 N1 P2 N2 1.2(3) . . . . ?
C1 N1 P2 P1 -176.7(7) . . . . ?
N3 P1 P2 O1 -0.1(3) . . . . ?
N1 P1 P2 O1 -87.9(3) . . . . ?
N2 P1 P2 O1 90.4(3) . . . . ?
N3 P1 P2 N1 87.7(3) . . . . ?
N2 P1 P2 N1 178.2(4) . . . . ?
N3 P1 P2 N2 -90.5(3) . . . . ?
N1 P1 P2 N2 -178.2(4) . . . . ?
N3 P1 N2 C2 -107.2(5) . . . . ?
N1 P1 N2 C2 152.8(5) . . . . ?
P2 P1 N2 C2 151.7(7) . . . . ?
N3 P1 N2 P2 101.2(3) . . . . ?
N1 P1 N2 P2 1.1(2) . . . . ?
O1 P2 N2 C2 107.1(5) . . . . ?
N1 P2 N2 C2 -153.3(5) . . . . ?
P1 P2 N2 C2 -152.1(6) . . . . ?
O1 P2 N2 P1 -100.7(3) . . . . ?
N1 P2 N2 P1 -1.2(3) . . . . ?
P1 N2 C2 C23 167.0(5) . . . . ?
P2 N2 C2 C23 -49.1(7) . . . . ?
P1 N2 C2 C21 -72.4(7) . . . . ?
P2 N2 C2 C21 71.5(7) . . . . ?
P1 N2 C2 C22 48.7(7) . . . . ?
P2 N2 C2 C22 -167.3(4) . . . . ?
N1 P1 N3 C31 -166.2(4) . . . . ?
N2 P1 N3 C31 109.9(4) . . . . ?
P2 P1 N3 C31 152.5(4) . . . . ?
N1 P2 O1 C36 163.7(4) . . . 2_667 ?
N2 P2 O1 C36 -112.3(5) . . . 2_667 ?
P1 P2 O1 C36 -154.6(4) . . . 2_667 ?
P1 N3 C31 C32 60.3(4) . . . . ?
P1 N3 C31 C36 -122.5(5) . . . . ?
C36 C31 C32 C33 -0.8(4) . . . . ?
N3 C31 C32 C33 176.3(6) . . . . ?
C31 C32 C33 C34 0.3(7) . . . . ?
C32 C33 C34 C35 -0.1(10) . . . . ?
C33 C34 C35 C36 0.6(10) . . . . ?
C34 C35 C36 N3' 178.0(6) . . . 2_667 ?
C34 C35 C36 O1 178.0(6) . . . 2_667 ?
C34 C35 C36 C31 -1.1(9) . . . . ?
C32 C31 C36 C35 1.2(6) . . . . ?
N3 C31 C36 C35 -176.0(5) . . . . ?
C32 C31 C36 N3' -177.9(3) . . . 2_667 ?
N3 C31 C36 N3' 4.9(7) . . . 2_667 ?
C32 C31 C36 O1 -177.9(3) . . . 2_667 ?
N3 C31 C36 O1 4.9(7) . . . 2_667 ?
